data_1523223
loop_
_publ_author_name
'Beaudry, B.J.'
'Michel, M.'
'Daane, A.H.'
'Spedding, F.H.'

_publ_section_title
;
 The Y-Nd and Sc-Nd phase systems
;
_journal_name_full
;
Rare Earths in Modern Science and Technology, (Rare Earth Res. Conf.)
;
_journal_page_first 247
_journal_page_last 260
_journal_volume 1964
_journal_year 1965
_chemical_formula_sum 'Nd0.8 Y0.2'
_chemical_name_systematic '(Nd0.8 Y0.2)'
_space_group_IT_number 194
_symmetry_space_group_name_Hall '-P 6c 2c'
_symmetry_space_group_name_H-M 'P 63/m m c'
_cell_angle_alpha 90
_cell_angle_beta 90
_cell_angle_gamma 120
_cell_formula_units_Z 4
_cell_length_a 3.654
_cell_length_b 3.654
_cell_length_c 11.781
_cell_volume 136.223
_citation_journal_id_ASTM 41VWAS
_cod_data_source_file Beaudry_41VWAS_1965_1446.cif
_cod_data_source_block Nd0.8Y0.2
_cod_original_cell_volume 136.2228
_cod_database_code 1523223

loop_
_symmetry_equiv_pos_as_xyz
x,y,z
x-y,x,z+1/2
-y,x-y,z
-x,-y,z+1/2
-x+y,-x,z
y,-x+y,z+1/2
-y,-x,-z+1/2
x-y,-y,-z
x,x-y,-z+1/2
y,x,-z
-x+y,y,-z+1/2
-x,-x+y,-z
-x,-y,-z
-x+y,-x,-z-1/2
y,-x+y,-z
x,y,-z-1/2
x-y,x,-z
-y,x-y,-z-1/2
y,x,z-1/2
-x+y,y,z
-x,-x+y,z-1/2
-y,-x,z
x-y,-y,z-1/2
x,x-y,z

loop_
_atom_site_label
_atom_site_type_symbol
_atom_site_fract_x
_atom_site_fract_y
_atom_site_fract_z
_atom_site_occupancy
_atom_site_U_iso_or_equiv
Nd1 Nd 0 0 0 0.8 0.0
Y2 Y 0.3333 0.6667 0.25 0.2 0.0
Y1 Y 0 0 0 0.2 0.0
Nd2 Nd 0.3333 0.6667 0.25 0.8 0.0
